data_4349417
loop_
_publ_author_name
'Kreider-Mueller, Ava'
'Quinlivan, Patrick J.'
'Owen, Jonathan S.'
'Parkin, Gerard'

_publ_section_title
;
 Tris(2-mercaptoimidazolyl)hydroborato Cadmium Thiolate Complexes,
 [Tm<sup>Bu<sup>t</sup></sup>]CdSAr: Thiolate Exchange at Cadmium in a
 Sulfur-Rich Coordination Environment.
;
_journal_issue 8
_journal_name_full 'Inorganic chemistry'
_journal_page_first 4644
_journal_page_last 4654
_journal_paper_doi 10.1021/acs.inorgchem.7b00296
_journal_volume 56
_journal_year 2017
_chemical_formula_sum 'C34 H47 B Cd N6 O S4'
_chemical_formula_weight 807.22
_space_group_crystal_system monoclinic
_space_group_IT_number 14
_space_group_name_Hall '-P 2ybc'
_space_group_name_H-M_alt 'P 1 21/c 1'
_atom_sites_solution_hydrogens mixed
_audit_creation_method SHELXL-2014/7
_cell_angle_alpha 90
_cell_angle_beta 95.011(2)
_cell_angle_gamma 90
_cell_formula_units_Z 4
_cell_length_a 10.6074(17)
_cell_length_b 31.416(5)
_cell_length_c 11.3984(19)
_cell_measurement_reflns_used 9658
_cell_measurement_temperature 130(2)
_cell_measurement_theta_max 30.55
_cell_measurement_theta_min 2.59
_cell_volume 3783.9(11)
_computing_cell_refinement 'Bruker SAINT'
_computing_data_collection 'Bruker APEX2'
_computing_data_reduction 'Bruker SAINT'
_computing_molecular_graphics 'Bruker SHELXTL'
_computing_publication_material 'Bruker SHELXTL'
_computing_structure_refinement 'SHELXL-2014/7 (Sheldrick, 2014)'
_computing_structure_solution 'SHELXS-97 (Sheldrick 2008)'
_diffrn_ambient_temperature 130(2)
_diffrn_measured_fraction_theta_full 1.000
_diffrn_measured_fraction_theta_max 0.997
_diffrn_measurement_device_type 'Bruker APEX-II CCD'
_diffrn_measurement_method '\f and \w scans'
_diffrn_radiation_type MoK\a
_diffrn_radiation_wavelength 0.71073
_diffrn_reflns_av_R_equivalents 0.0395
_diffrn_reflns_av_unetI/netI 0.0241
_diffrn_reflns_Laue_measured_fraction_full 1.000
_diffrn_reflns_Laue_measured_fraction_max 0.997
_diffrn_reflns_limit_h_max 15
_diffrn_reflns_limit_h_min -15
_diffrn_reflns_limit_k_max 44
_diffrn_reflns_limit_k_min -44
_diffrn_reflns_limit_l_max 16
_diffrn_reflns_limit_l_min -16
_diffrn_reflns_number 60944
_diffrn_reflns_point_group_measured_fraction_full 1.000
_diffrn_reflns_point_group_measured_fraction_max 0.997
_diffrn_reflns_theta_full 25.242
_diffrn_reflns_theta_max 30.577
_diffrn_reflns_theta_min 1.296
_exptl_absorpt_coefficient_mu 0.834
_exptl_absorpt_correction_T_max 0.7461
_exptl_absorpt_correction_T_min 0.6179
_exptl_absorpt_correction_type empirical
_exptl_absorpt_process_details sadabs
_exptl_crystal_colour colorless
_exptl_crystal_density_diffrn 1.417
_exptl_crystal_description plate
_exptl_crystal_F_000 1672
_exptl_crystal_size_max 0.480
_exptl_crystal_size_mid 0.260
_exptl_crystal_size_min 0.190
_refine_diff_density_max 0.676
_refine_diff_density_min -0.725
_refine_diff_density_rms 0.072
_refine_ls_extinction_method none
_refine_ls_goodness_of_fit_ref 1.249
_refine_ls_hydrogen_treatment mixed
_refine_ls_matrix_type full
_refine_ls_number_parameters 438
_refine_ls_number_reflns 11592
_refine_ls_number_restraints 0
_refine_ls_restrained_S_all 1.249
_refine_ls_R_factor_all 0.0305
_refine_ls_R_factor_gt 0.0295
_refine_ls_shift/su_max 0.001
_refine_ls_shift/su_mean 0.000
_refine_ls_structure_factor_coef Fsqd
_refine_ls_weighting_details 'w=1/[\s^2^(Fo^2^)+(0.0106P)^2^+3.4253P] where P=(Fo^2^+2Fc^2^)/3'
_refine_ls_weighting_scheme calc
_refine_ls_wR_factor_gt 0.0691
_refine_ls_wR_factor_ref 0.0696
_reflns_Friedel_coverage 0.000
_reflns_number_gt 11202
_reflns_number_total 11592
_reflns_threshold_expression 'I > 2\s(I)'
_cod_data_source_file tmcd3os10pq.cif
_cod_data_source_block tmcd3os10pq
_cod_original_sg_symbol_H-M 'P 21/c'
_cod_database_code 4349417
_shelx_shelxl_version_number 2014/7
_shelx_space_group_comment
; 
The symmetry employed for this shelxl refinement is uniquely defined 
by the following loop, which should always be used as a source of 
symmetry information in preference to the above space-group names. 
They are only intended as comments. 
;
_shelx_estimated_absorpt_t_min 0.690
_shelx_estimated_absorpt_t_max 0.858

loop_
_space_group_symop_operation_xyz
'x, y, z'
'-x, y+1/2, -z+1/2'
'-x, -y, -z'
'x, -y-1/2, z-1/2'

loop_
_atom_site_label
_atom_site_type_symbol
_atom_site_fract_x
_atom_site_fract_y
_atom_site_fract_z
_atom_site_U_iso_or_equiv
_atom_site_adp_type
_atom_site_occupancy
_atom_site_site_symmetry_order
_atom_site_calc_flag
_atom_site_refinement_flags_posn
_atom_site_refinement_flags_adp
Cd Cd 0.35373(2) 0.12036(2) 0.31069(2) 0.01561(3) Uani 1 1 d . .
B B 0.10548(16) 0.05355(5) 0.13151(15) 0.0156(3) Uani 1 1 d . .
H H 0.032(2) 0.0341(7) 0.0816(18) 0.017(5) Uiso 1 1 d . .
O O 0.33297(14) 0.17537(5) 0.75213(12) 0.0329(3) Uani 1 1 d . .
S1 S 0.17443(4) 0.08905(2) 0.41908(3) 0.01572(7) Uani 1 1 d . .
S3 S 0.42647(4) 0.05235(2) 0.21294(3) 0.01672(7) Uani 1 1 d . .
S2 S 0.21763(3) 0.15729(2) 0.14446(3) 0.01662(7) Uani 1 1 d . .
S4 S 0.54776(4) 0.15941(2) 0.37249(4) 0.02106(8) Uani 1 1 d . .
N11 N 0.14372(12) 0.02763(4) 0.24571(11) 0.0151(2) Uani 1 1 d . .
N12 N 0.20817(12) 0.00195(4) 0.42028(12) 0.0158(2) Uani 1 1 d . .
N31 N 0.21723(12) 0.05995(4) 0.05399(11) 0.0151(2) Uani 1 1 d . .
N32 N 0.39690(12) 0.07254(4) -0.02309(11) 0.0161(2) Uani 1 1 d . .
N21 N 0.03617(12) 0.09553(4) 0.15987(11) 0.0156(2) Uani 1 1 d . .
N22 N -0.02373(13) 0.15868(4) 0.21758(13) 0.0187(3) Uani 1 1 d . .
C1 C 0.81495(19) 0.15354(6) 0.62522(19) 0.0304(4) Uani 1 1 d . .
H1A H 0.7601 0.1540 0.5547 0.036 Uiso 1 1 calc R U
C2 C 0.93856(19) 0.13953(6) 0.62262(19) 0.0301(4) Uani 1 1 d . .
H2A H 0.9683 0.1303 0.5506 0.036 Uiso 1 1 calc R U
C3 C 1.01874(19) 0.13904(7) 0.7257(2) 0.0354(4) Uani 1 1 d . .
H3A H 1.1040 0.1299 0.7240 0.043 Uiso 1 1 calc R U
C4 C 0.9746(2) 0.15178(7) 0.8307(2) 0.0375(5) Uani 1 1 d . .
H4A H 1.0292 0.1511 0.9014 0.045 Uiso 1 1 calc R U
C5 C 0.8511(2) 0.16555(7) 0.8329(2) 0.0344(4) Uani 1 1 d . .
H5A H 0.8207 0.1742 0.9052 0.041 Uiso 1 1 calc R U
C6 C 0.77121(18) 0.16680(6) 0.7297(2) 0.0322(4) Uani 1 1 d . .
H6A H 0.6868 0.1767 0.7311 0.039 Uiso 1 1 calc R U
C11 C 0.17652(14) 0.03845(5) 0.35963(13) 0.0144(3) Uani 1 1 d . .
C12 C 0.15506(16) -0.01604(5) 0.23577(15) 0.0190(3) Uani 1 1 d . .
H12A H 0.1377 -0.0321 0.1656 0.023 Uiso 1 1 calc R U
C13 C 0.19480(16) -0.03203(5) 0.34226(15) 0.0196(3) Uani 1 1 d . .
H13A H 0.2107 -0.0611 0.3606 0.024 Uiso 1 1 calc R U
C14 C 0.24853(15) -0.00246(5) 0.54965(14) 0.0182(3) Uani 1 1 d . .
C15 C 0.36414(16) 0.02564(6) 0.58278(17) 0.0259(3) Uani 1 1 d . .
H15A H 0.3374 0.0554 0.5867 0.039 Uiso 1 1 calc R U
H15B H 0.4247 0.0226 0.5231 0.039 Uiso 1 1 calc R U
H15C H 0.4042 0.0168 0.6597 0.039 Uiso 1 1 calc R U
C16 C 0.28474(18) -0.04900(6) 0.57490(17) 0.0269(4) Uani 1 1 d . .
H16A H 0.2108 -0.0672 0.5560 0.040 Uiso 1 1 calc R U
H16B H 0.3140 -0.0522 0.6584 0.040 Uiso 1 1 calc R U
H16C H 0.3526 -0.0573 0.5265 0.040 Uiso 1 1 calc R U
C17 C 0.13799(17) 0.00969(6) 0.62074(15) 0.0234(3) Uani 1 1 d . .
H17A H 0.1112 0.0389 0.6012 0.035 Uiso 1 1 calc R U
H17B H 0.1649 0.0078 0.7051 0.035 Uiso 1 1 calc R U
H17C H 0.0671 -0.0098 0.6015 0.035 Uiso 1 1 calc R U
C31 C 0.34477(14) 0.06237(5) 0.07852(13) 0.0141(3) Uani 1 1 d . .
C32 C 0.19022(15) 0.06844(5) -0.06466(14) 0.0196(3) Uani 1 1 d . .
H32A H 0.1083 0.0686 -0.1057 0.023 Uiso 1 1 calc R U
C33 C 0.29971(16) 0.07652(6) -0.11232(14) 0.0208(3) Uani 1 1 d . .
H33A H 0.3087 0.0836 -0.1922 0.025 Uiso 1 1 calc R U
C34 C 0.53342(15) 0.08317(5) -0.03734(14) 0.0183(3) Uani 1 1 d . .
C35 C 0.56829(18) 0.12338(6) 0.03414(18) 0.0271(4) Uani 1 1 d . .
H35A H 0.5108 0.1465 0.0076 0.041 Uiso 1 1 calc R U
H35B H 0.6555 0.1316 0.0228 0.041 Uiso 1 1 calc R U
H35C H 0.5608 0.1178 0.1178 0.041 Uiso 1 1 calc R U
C36 C 0.54781(18) 0.09183(7) -0.16741(17) 0.0290(4) Uani 1 1 d . .
H36A H 0.5221 0.0665 -0.2139 0.043 Uiso 1 1 calc R U
H36B H 0.6364 0.0985 -0.1778 0.043 Uiso 1 1 calc R U
H36C H 0.4942 0.1160 -0.1940 0.043 Uiso 1 1 calc R U
C37 C 0.61935(16) 0.04568(6) 0.00069(17) 0.0249(3) Uani 1 1 d . .
H37A H 0.5954 0.0209 -0.0483 0.037 Uiso 1 1 calc R U
H37B H 0.6102 0.0389 0.0834 0.037 Uiso 1 1 calc R U
H37C H 0.7075 0.0533 -0.0086 0.037 Uiso 1 1 calc R U
C21 C 0.07375(14) 0.13664(5) 0.17556(13) 0.0148(3) Uani 1 1 d . .
C22 C -0.08578(14) 0.09212(5) 0.19298(15) 0.0196(3) Uani 1 1 d . .
H22A H -0.1351 0.0668 0.1908 0.024 Uiso 1 1 calc R U
C23 C -0.12304(15) 0.13061(6) 0.22889(16) 0.0220(3) Uani 1 1 d . .
H23A H -0.2025 0.1373 0.2568 0.026 Uiso 1 1 calc R U
C24 C -0.02420(17) 0.20469(5) 0.25609(17) 0.0242(3) Uani 1 1 d . .
C25 C 0.0757(2) 0.21048(6) 0.35957(19) 0.0329(4) Uani 1 1 d . .
H25A H 0.1599 0.2052 0.3333 0.049 Uiso 1 1 calc R U
H25B H 0.0598 0.1903 0.4222 0.049 Uiso 1 1 calc R U
H25C H 0.0716 0.2396 0.3897 0.049 Uiso 1 1 calc R U
C26 C -0.0020(2) 0.23366(6) 0.1522(2) 0.0352(4) Uani 1 1 d . .
H26A H 0.0807 0.2273 0.1243 0.053 Uiso 1 1 calc R U
H26B H -0.0042 0.2635 0.1773 0.053 Uiso 1 1 calc R U
H26C H -0.0685 0.2288 0.0883 0.053 Uiso 1 1 calc R U
C27 C -0.1531(2) 0.21476(7) 0.2997(3) 0.0424(6) Uani 1 1 d . .
H27A H -0.1679 0.1960 0.3658 0.064 Uiso 1 1 calc R U
H27B H -0.2196 0.2102 0.2356 0.064 Uiso 1 1 calc R U
H27C H -0.1546 0.2445 0.3256 0.064 Uiso 1 1 calc R U
C41 C 0.50805(15) 0.18935(5) 0.49558(14) 0.0181(3) Uani 1 1 d . .
C42 C 0.43252(16) 0.17268(5) 0.57825(15) 0.0209(3) Uani 1 1 d . .
H42A H 0.3990 0.1448 0.5676 0.025 Uiso 1 1 calc R U
C43 C 0.40527(16) 0.19625(6) 0.67646(15) 0.0233(3) Uani 1 1 d . .
C44 C 0.45242(19) 0.23729(6) 0.69357(16) 0.0270(4) Uani 1 1 d . .
H44A H 0.4331 0.2536 0.7598 0.032 Uiso 1 1 calc R U
C45 C 0.5287(2) 0.25380(6) 0.61114(17) 0.0287(4) Uani 1 1 d . .
H45A H 0.5621 0.2817 0.6220 0.034 Uiso 1 1 calc R U
C46 C 0.55723(18) 0.23043(6) 0.51356(16) 0.0239(3) Uani 1 1 d . .
H46A H 0.6101 0.2423 0.4590 0.029 Uiso 1 1 calc R U
C47 C 0.3036(2) 0.19759(9) 0.85499(19) 0.0415(5) Uani 1 1 d . .
H47D H 0.2544 0.1790 0.9029 0.062 Uiso 1 1 calc R U
H47A H 0.2540 0.2230 0.8322 0.062 Uiso 1 1 calc R U
H47B H 0.3822 0.2060 0.9007 0.062 Uiso 1 1 calc R U

loop_
_atom_site_aniso_label
_atom_site_aniso_U_11
_atom_site_aniso_U_22
_atom_site_aniso_U_33
_atom_site_aniso_U_23
_atom_site_aniso_U_13
_atom_site_aniso_U_12
Cd 0.01454(5) 0.01692(5) 0.01518(5) -0.00259(4) 0.00029(4) -0.00237(4)
B 0.0162(7) 0.0162(7) 0.0145(7) -0.0011(6) 0.0017(6) -0.0007(6)
O 0.0346(7) 0.0419(8) 0.0235(6) -0.0063(6) 0.0107(5) -0.0066(6)
S1 0.01886(16) 0.01355(15) 0.01519(15) -0.00161(12) 0.00405(13) -0.00047(12)
S3 0.01581(16) 0.01960(17) 0.01431(15) -0.00169(13) -0.00121(12) 0.00322(13)
S2 0.01380(15) 0.01739(17) 0.01891(17) 0.00281(13) 0.00275(13) -0.00212(12)
S4 0.01588(17) 0.0271(2) 0.02024(18) -0.00581(15) 0.00182(13) -0.00603(14)
N11 0.0167(6) 0.0129(5) 0.0161(6) -0.0010(4) 0.0029(4) -0.0020(4)
N12 0.0163(6) 0.0136(6) 0.0177(6) 0.0016(4) 0.0028(5) -0.0007(4)
N31 0.0151(6) 0.0175(6) 0.0126(5) -0.0015(4) 0.0004(4) -0.0002(4)
N32 0.0154(6) 0.0183(6) 0.0146(6) -0.0014(4) 0.0021(4) -0.0005(5)
N21 0.0134(5) 0.0167(6) 0.0167(6) 0.0004(4) 0.0008(4) -0.0025(4)
N22 0.0154(6) 0.0161(6) 0.0248(7) 0.0023(5) 0.0028(5) 0.0007(5)
C1 0.0267(9) 0.0247(9) 0.0378(10) 0.0051(7) -0.0082(8) -0.0029(7)
C2 0.0309(9) 0.0224(8) 0.0368(10) 0.0032(7) 0.0018(8) -0.0012(7)
C3 0.0220(9) 0.0335(10) 0.0498(12) 0.0092(9) -0.0022(8) 0.0032(7)
C4 0.0359(11) 0.0387(11) 0.0355(11) 0.0091(9) -0.0103(9) -0.0035(9)
C5 0.0393(11) 0.0299(10) 0.0348(10) 0.0049(8) 0.0069(8) -0.0062(8)
C6 0.0211(8) 0.0254(9) 0.0498(12) 0.0053(8) 0.0022(8) -0.0022(7)
C11 0.0135(6) 0.0141(6) 0.0158(6) -0.0001(5) 0.0030(5) -0.0006(5)
C12 0.0219(7) 0.0142(7) 0.0215(7) -0.0025(5) 0.0057(6) -0.0018(5)
C13 0.0225(7) 0.0134(6) 0.0235(7) -0.0005(5) 0.0051(6) -0.0002(5)
C14 0.0168(7) 0.0191(7) 0.0183(7) 0.0035(5) -0.0011(5) -0.0005(5)
C15 0.0174(7) 0.0282(9) 0.0312(9) 0.0014(7) -0.0040(6) -0.0029(6)
C16 0.0278(9) 0.0226(8) 0.0291(9) 0.0081(7) -0.0046(7) 0.0010(7)
C17 0.0220(8) 0.0308(9) 0.0178(7) 0.0046(6) 0.0037(6) -0.0007(6)
C31 0.0158(6) 0.0131(6) 0.0134(6) -0.0020(5) 0.0005(5) 0.0007(5)
C32 0.0184(7) 0.0259(8) 0.0137(6) 0.0005(6) -0.0018(5) -0.0007(6)
C33 0.0211(7) 0.0269(8) 0.0140(6) 0.0010(6) 0.0002(5) -0.0002(6)
C34 0.0157(7) 0.0190(7) 0.0206(7) -0.0029(6) 0.0043(5) -0.0025(5)
C35 0.0253(8) 0.0218(8) 0.0350(10) -0.0093(7) 0.0065(7) -0.0068(6)
C36 0.0249(8) 0.0383(10) 0.0248(8) 0.0023(7) 0.0089(7) -0.0068(7)
C37 0.0187(7) 0.0250(8) 0.0317(9) -0.0036(7) 0.0071(6) 0.0036(6)
C21 0.0131(6) 0.0159(6) 0.0153(6) 0.0029(5) 0.0006(5) -0.0008(5)
C22 0.0126(6) 0.0204(7) 0.0258(8) 0.0011(6) 0.0018(6) -0.0036(5)
C23 0.0137(7) 0.0221(8) 0.0308(8) 0.0021(6) 0.0049(6) -0.0005(5)
C24 0.0233(8) 0.0138(7) 0.0367(9) 0.0003(6) 0.0105(7) 0.0020(6)
C25 0.0412(11) 0.0250(9) 0.0334(10) -0.0088(7) 0.0093(8) -0.0053(8)
C26 0.0425(11) 0.0202(8) 0.0438(11) 0.0124(8) 0.0101(9) 0.0071(8)
C27 0.0326(11) 0.0219(9) 0.0762(17) -0.0031(10) 0.0252(11) 0.0060(8)
C41 0.0180(7) 0.0181(7) 0.0173(7) -0.0019(5) -0.0035(5) -0.0009(5)
C42 0.0217(7) 0.0214(7) 0.0193(7) -0.0038(6) 0.0004(6) -0.0033(6)
C43 0.0211(7) 0.0277(8) 0.0207(7) -0.0020(6) -0.0004(6) 0.0012(6)
C44 0.0341(9) 0.0233(8) 0.0223(8) -0.0054(6) -0.0040(7) 0.0065(7)
C45 0.0395(10) 0.0171(7) 0.0276(9) -0.0017(6) -0.0070(7) -0.0017(7)
C46 0.0282(8) 0.0204(8) 0.0221(8) 0.0015(6) -0.0031(6) -0.0055(6)
C47 0.0426(12) 0.0558(14) 0.0280(10) -0.0085(9) 0.0138(9) 0.0056(10)

loop_
_atom_type_symbol
_atom_type_description
_atom_type_scat_dispersion_real
_atom_type_scat_dispersion_imag
_atom_type_scat_source
C C 0.0033 0.0016 'International Tables Vol C Tables 4.2.6.8 and 6.1.1.4'
H H 0.0000 0.0000 'International Tables Vol C Tables 4.2.6.8 and 6.1.1.4'
B B 0.0013 0.0007 'International Tables Vol C Tables 4.2.6.8 and 6.1.1.4'
N N 0.0061 0.0033 'International Tables Vol C Tables 4.2.6.8 and 6.1.1.4'
O O 0.0106 0.0060 'International Tables Vol C Tables 4.2.6.8 and 6.1.1.4'
S S 0.1246 0.1234 'International Tables Vol C Tables 4.2.6.8 and 6.1.1.4'
Cd Cd -0.8075 1.2024 'International Tables Vol C Tables 4.2.6.8 and 6.1.1.4'

loop_
_geom_angle_atom_site_label_1
_geom_angle_atom_site_label_2
_geom_angle_atom_site_label_3
_geom_angle
S4 Cd S1 134.208(16)
S4 Cd S2 113.083(16)
S1 Cd S2 97.879(16)
S4 Cd S3 105.421(17)
S1 Cd S3 98.899(15)
S2 Cd S3 103.193(16)
N31 B N21 113.97(13)
N31 B N11 112.77(13)
N21 B N11 111.24(12)
C43 O C47 117.31(17)
C11 S1 Cd 97.41(5)
C31 S3 Cd 95.01(5)
C21 S2 Cd 97.44(5)
C41 S4 Cd 104.02(5)
C11 N11 C12 108.05(13)
C11 N11 B 133.95(13)
C12 N11 B 117.91(13)
C11 N12 C13 108.33(13)
C11 N12 C14 127.54(13)
C13 N12 C14 124.12(13)
C31 N31 C32 107.92(13)
C31 N31 B 133.30(13)
C32 N31 B 118.57(13)
C31 N32 C33 108.22(13)
C31 N32 C34 127.39(13)
C33 N32 C34 124.00(13)
C21 N21 C22 107.97(13)
C21 N21 B 133.93(13)
C22 N21 B 117.43(13)
C21 N22 C23 108.33(13)
C21 N22 C24 127.51(13)
C23 N22 C24 123.98(14)
C6 C1 C2 120.29(19)
C1 C2 C3 119.7(2)
C4 C3 C2 120.06(19)
C3 C4 C5 120.0(2)
C4 C5 C6 120.2(2)
C1 C6 C5 119.75(19)
N11 C11 N12 107.76(13)
N11 C11 S1 126.44(12)
N12 C11 S1 125.78(12)
C13 C12 N11 108.59(14)
C12 C13 N12 107.27(14)
N12 C14 C17 109.27(13)
N12 C14 C15 109.97(13)
C17 C14 C15 111.09(15)
N12 C14 C16 108.47(13)
C17 C14 C16 109.23(14)
C15 C14 C16 108.76(14)
N31 C31 N32 107.96(12)
N31 C31 S3 125.96(11)
N32 C31 S3 126.04(11)
C33 C32 N31 108.53(14)
C32 C33 N32 107.36(14)
N32 C34 C36 108.78(13)
N32 C34 C37 110.67(13)
C36 C34 C37 107.74(14)
N32 C34 C35 108.35(13)
C36 C34 C35 109.25(15)
C37 C34 C35 111.99(15)
N21 C21 N22 107.80(13)
N21 C21 S2 125.85(12)
N22 C21 S2 126.34(12)
C23 C22 N21 108.63(14)
C22 C23 N22 107.27(14)
N22 C24 C25 108.60(14)
N22 C24 C26 109.89(16)
C25 C24 C26 112.62(17)
N22 C24 C27 108.56(15)
C25 C24 C27 107.73(18)
C26 C24 C27 109.34(17)
C42 C41 C46 118.49(15)
C42 C41 S4 121.84(12)
C46 C41 S4 119.63(13)
C41 C42 C43 121.08(16)
O C43 C44 124.73(17)
O C43 C42 114.72(16)
C44 C43 C42 120.54(17)
C43 C44 C45 118.28(17)
C46 C45 C44 121.58(17)
C45 C46 C41 120.03(17)

loop_
_geom_bond_atom_site_label_1
_geom_bond_atom_site_label_2
_geom_bond_distance
Cd S4 2.4462(5)
Cd S1 2.5537(5)
Cd S2 2.5579(5)
Cd S3 2.5596(5)
B N31 1.552(2)
B N21 1.558(2)
B N11 1.559(2)
O C43 1.370(2)
O C47 1.422(2)
S1 C11 1.7289(15)
S3 C31 1.7221(15)
S2 C21 1.7235(15)
S4 C41 1.7703(17)
N11 C11 1.3579(19)
N11 C12 1.383(2)
N12 C11 1.3657(19)
N12 C13 1.389(2)
N12 C14 1.506(2)
N31 C31 1.3595(19)
N31 C32 1.3837(19)
N32 C31 1.3643(19)
N32 C33 1.389(2)
N32 C34 1.509(2)
N21 C21 1.359(2)
N21 C22 1.383(2)
N22 C21 1.366(2)
N22 C23 1.388(2)
N22 C24 1.511(2)
C1 C6 1.380(3)
C1 C2 1.386(3)
C2 C3 1.389(3)
C3 C4 1.382(3)
C4 C5 1.382(3)
C5 C6 1.388(3)
C12 C13 1.347(2)
C14 C17 1.531(2)
C14 C15 1.531(2)
C14 C16 1.533(2)
C32 C33 1.349(2)
C34 C36 1.528(2)
C34 C37 1.529(2)
C34 C35 1.531(2)
C22 C23 1.347(2)
C24 C25 1.526(3)
C24 C26 1.528(3)
C24 C27 1.528(3)
C41 C42 1.391(2)
C41 C46 1.400(2)
C42 C43 1.393(2)
C43 C44 1.391(3)
C44 C45 1.393(3)
C45 C46 1.388(3)

loop_
_geom_torsion_atom_site_label_1
_geom_torsion_atom_site_label_2
_geom_torsion_atom_site_label_3
_geom_torsion_atom_site_label_4
_geom_torsion
N31 B N11 C11 98.55(19)
N21 B N11 C11 -30.9(2)
N31 B N11 C12 -77.57(17)
N21 B N11 C12 152.96(13)
N21 B N31 C31 99.58(19)
N11 B N31 C31 -28.5(2)
N21 B N31 C32 -74.40(17)
N11 B N31 C32 157.53(14)
N31 B N21 C21 -31.7(2)
N11 B N21 C21 97.13(19)
N31 B N21 C22 159.03(13)
N11 B N21 C22 -72.13(17)
C6 C1 C2 C3 -0.3(3)
C1 C2 C3 C4 1.1(3)
C2 C3 C4 C5 -0.8(3)
C3 C4 C5 C6 -0.3(3)
C2 C1 C6 C5 -0.8(3)
C4 C5 C6 C1 1.1(3)
C12 N11 C11 N12 0.07(17)
B N11 C11 N12 -176.33(15)
C12 N11 C11 S1 -178.19(12)
B N11 C11 S1 5.4(2)
C13 N12 C11 N11 0.08(17)
C14 N12 C11 N11 -178.77(13)
C13 N12 C11 S1 178.35(12)
C14 N12 C11 S1 -0.5(2)
Cd S1 C11 N11 -67.65(13)
Cd S1 C11 N12 114.40(13)
C11 N11 C12 C13 -0.19(18)
B N11 C12 C13 176.87(13)
N11 C12 C13 N12 0.24(18)
C11 N12 C13 C12 -0.20(18)
C14 N12 C13 C12 178.70(14)
C11 N12 C14 C17 65.68(19)
C13 N12 C14 C17 -113.00(17)
C11 N12 C14 C15 -56.5(2)
C13 N12 C14 C15 124.81(16)
C11 N12 C14 C16 -175.33(15)
C13 N12 C14 C16 6.0(2)
C32 N31 C31 N32 0.44(17)
B N31 C31 N32 -174.01(15)
C32 N31 C31 S3 -177.29(12)
B N31 C31 S3 8.3(2)
C33 N32 C31 N31 0.03(17)
C34 N32 C31 N31 173.11(14)
C33 N32 C31 S3 177.75(12)
C34 N32 C31 S3 -9.2(2)
Cd S3 C31 N31 -72.13(13)
Cd S3 C31 N32 110.55(13)
C31 N31 C32 C33 -0.75(19)
B N31 C32 C33 174.65(14)
N31 C32 C33 N32 0.76(19)
C31 N32 C33 C32 -0.50(19)
C34 N32 C33 C32 -173.86(14)
C31 N32 C34 C36 179.24(15)
C33 N32 C34 C36 -8.7(2)
C31 N32 C34 C37 61.1(2)
C33 N32 C34 C37 -126.88(17)
C31 N32 C34 C35 -62.1(2)
C33 N32 C34 C35 109.97(18)
C22 N21 C21 N22 -0.21(17)
B N21 C21 N22 -170.20(15)
C22 N21 C21 S2 -178.82(12)
B N21 C21 S2 11.2(2)
C23 N22 C21 N21 0.44(18)
C24 N22 C21 N21 175.64(15)
C23 N22 C21 S2 179.04(12)
C24 N22 C21 S2 -5.8(2)
Cd S2 C21 N21 -70.43(13)
Cd S2 C21 N22 111.22(13)
C21 N21 C22 C23 -0.10(19)
B N21 C22 C23 171.78(14)
N21 C22 C23 N22 0.4(2)
C21 N22 C23 C22 -0.50(19)
C24 N22 C23 C22 -175.91(16)
C21 N22 C24 C25 -61.5(2)
C23 N22 C24 C25 112.99(18)
C21 N22 C24 C26 62.1(2)
C23 N22 C24 C26 -123.42(18)
C21 N22 C24 C27 -178.38(18)
C23 N22 C24 C27 -3.9(2)
Cd S4 C41 C42 38.91(15)
Cd S4 C41 C46 -143.49(13)
C46 C41 C42 C43 0.5(3)
S4 C41 C42 C43 178.09(13)
C47 O C43 C44 0.5(3)
C47 O C43 C42 179.08(18)
C41 C42 C43 O -178.15(16)
C41 C42 C43 C44 0.5(3)
O C43 C44 C45 177.58(17)
C42 C43 C44 C45 -0.9(3)
C43 C44 C45 C46 0.4(3)
C44 C45 C46 C41 0.6(3)
C42 C41 C46 C45 -1.0(3)
S4 C41 C46 C45 -178.67(14)
